data_1540964
loop_
_publ_author_name
'Shepelev, Yu.F.'
'Butikova, I.K.'
'Smolin, Yu.I.'

_publ_section_title
;
 Crystal structures of the partially K-, Rb-, and Cs-exchanged forms of
 NaX zeolite in both the hydrated and the dehydrated (400 C) states
;
_journal_name_full Zeolites
_journal_page_first 287
_journal_page_last 292
_journal_volume 11
_journal_year 1991
_chemical_formula_sum 'Al96 K57.44 Na42.76 O384 Si96'
_chemical_name_systematic 'K57.44 Na42.76 (Al96 Si96 O384)'
_space_group_IT_number 203
_symmetry_space_group_name_Hall '-F 2uv 2vw 3'
_symmetry_space_group_name_H-M 'F d -3 :2'
_cell_angle_alpha 90
_cell_angle_beta 90
_cell_angle_gamma 90
_cell_formula_units_Z 1
_cell_length_a 24.86
_cell_length_b 24.86
_cell_length_c 24.86
_cell_volume 15363.967
_citation_journal_id_ASTM ZEOLD3
_cod_data_source_file Shepelev_ZEOLD3_1991_1418.cif
_cod_data_source_block Al96K57.44Na42.76O384Si96
_cod_original_cell_volume 15363.97
_cod_database_code 1540964

loop_
_symmetry_equiv_pos_as_xyz
x,y,z
-x+1/4,-y+1/4,z
x,-y+1/4,-z+1/4
-x+1/4,y,-z+1/4
z,x,y
-z+1/4,-x+1/4,y
z,-x+1/4,-y+1/4
-z+1/4,x,-y+1/4
y,z,x
y,-z+1/4,-x+1/4
-y+1/4,z,-x+1/4
-y+1/4,-z+1/4,x
-x,-y,-z
x-1/4,y-1/4,-z
-x,y-1/4,z-1/4
x-1/4,-y,z-1/4
-z,-x,-y
z-1/4,x-1/4,-y
-z,x-1/4,y-1/4
z-1/4,-x,y-1/4
-y,-z,-x
-y,z-1/4,x-1/4
y-1/4,-z,x-1/4
y-1/4,z-1/4,-x
x,y+1/2,z+1/2
-x+1/4,-y+3/4,z+1/2
x,-y+3/4,-z+3/4
-x+1/4,y+1/2,-z+3/4
z,x+1/2,y+1/2
-z+1/4,-x+3/4,y+1/2
z,-x+3/4,-y+3/4
-z+1/4,x+1/2,-y+3/4
y,z+1/2,x+1/2
y,-z+3/4,-x+3/4
-y+1/4,z+1/2,-x+3/4
-y+1/4,-z+3/4,x+1/2
-x,-y+1/2,-z+1/2
x-1/4,y+1/4,-z+1/2
-x,y+1/4,z+1/4
x-1/4,-y+1/2,z+1/4
-z,-x+1/2,-y+1/2
z-1/4,x+1/4,-y+1/2
-z,x+1/4,y+1/4
z-1/4,-x+1/2,y+1/4
-y,-z+1/2,-x+1/2
-y,z+1/4,x+1/4
y-1/4,-z+1/2,x+1/4
y-1/4,z+1/4,-x+1/2
x+1/2,y,z+1/2
-x+3/4,-y+1/4,z+1/2
x+1/2,-y+1/4,-z+3/4
-x+3/4,y,-z+3/4
z+1/2,x,y+1/2
-z+3/4,-x+1/4,y+1/2
z+1/2,-x+1/4,-y+3/4
-z+3/4,x,-y+3/4
y+1/2,z,x+1/2
y+1/2,-z+1/4,-x+3/4
-y+3/4,z,-x+3/4
-y+3/4,-z+1/4,x+1/2
-x+1/2,-y,-z+1/2
x+1/4,y-1/4,-z+1/2
-x+1/2,y-1/4,z+1/4
x+1/4,-y,z+1/4
-z+1/2,-x,-y+1/2
z+1/4,x-1/4,-y+1/2
-z+1/2,x-1/4,y+1/4
z+1/4,-x,y+1/4
-y+1/2,-z,-x+1/2
-y+1/2,z-1/4,x+1/4
y+1/4,-z,x+1/4
y+1/4,z-1/4,-x+1/2
x+1/2,y+1/2,z
-x+3/4,-y+3/4,z
x+1/2,-y+3/4,-z+1/4
-x+3/4,y+1/2,-z+1/4
z+1/2,x+1/2,y
-z+3/4,-x+3/4,y
z+1/2,-x+3/4,-y+1/4
-z+3/4,x+1/2,-y+1/4
y+1/2,z+1/2,x
y+1/2,-z+3/4,-x+1/4
-y+3/4,z+1/2,-x+1/4
-y+3/4,-z+3/4,x
-x+1/2,-y+1/2,-z
x+1/4,y+1/4,-z
-x+1/2,y+1/4,z-1/4
x+1/4,-y+1/2,z-1/4
-z+1/2,-x+1/2,-y
z+1/4,x+1/4,-y
-z+1/2,x+1/4,y-1/4
z+1/4,-x+1/2,y-1/4
-y+1/2,-z+1/2,-x
-y+1/2,z+1/4,x-1/4
y+1/4,-z+1/2,x-1/4
y+1/4,z+1/4,-x

loop_
_atom_site_label
_atom_site_type_symbol
_atom_site_fract_x
_atom_site_fract_y
_atom_site_fract_z
_atom_site_occupancy
_atom_site_U_iso_or_equiv
K1 K+1 0.07 0.07 0.07 0.19 0.0
K6 K+1 0.875 0.086 0.375 0.05 0.0
Na1 Na+1 0 0 0 0.675 0.0
K2 K+1 0.156 0.156 0.156 0.13 0.0
K4 K+1 0.2567 0.2567 0.2567 0.58 0.0
K3 K+1 0.171 0.171 0.171 0.16 0.0
Na4 Na+1 0.669 0.044 0.321 0.11 0.0
K5 K+1 0.824 0.051 0.189 0.16 0.0
Si1 Si+4 -0.0543 0.0345 0.1242 1 0.0
O2 O-2 -0.0035 -0.0028 0.1449 1 0.0
O3 O-2 -0.0325 0.0633 0.0708 1 0.0
Na2 Na+1 0.063 0.063 0.063 0.3188 0.0
O1 O-2 -0.1062 -0.0014 0.1113 1 0.0
K7 K+1 0.854 0.046 0.31 0.06 0.0
Na3 Na+1 0.231 0.231 0.231 0.35 0.0
Al1 Al+3 -0.0544 0.1232 0.0369 1 0.0
O4 O-2 -0.0713 0.0741 0.1721 1 0.0
